data_1559501
loop_
_publ_author_name
'Lyxell, Dan-Goran'
'Strandberg, Rolf'
'Bostrom, Dan'
'Pettersson, Lage'

_publ_section_title
;
 Multicomponent Polyanions. 44. The Structure of Tetraguanidinium
 Dihydrogenpentamolybdodiphosphate Monohydrate
;
_journal_name_full 'Acta Chemica Scandinavica'
_journal_page_first 681
_journal_page_last 686
_journal_paper_doi 10.3891/acta.chem.scand.45-0681
_journal_volume 45
_journal_year 1991
_chemical_formula_sum 'C4 H28 Mo5 N12 O24 P2'
_chemical_formula_weight 1170.0
_chemical_name_common
;
Tetraguanidinium Dihydrogenpentamolybdodiphosphate Monohydrate
[C(NH2)3]4H2Mo5P2O23.H2O
;
_space_group_IT_number 14
_space_group_name_Hall '-P 2ybc'
_space_group_name_H-M_alt 'P 1 21/c 1'
_symmetry_cell_setting monoclinic
_symmetry_Int_Tables_number 14
_symmetry_space_group_name_Hall '-P 2ybc'
_symmetry_space_group_name_H-M 'P 1 21/c 1'
_cell_angle_alpha 90.
_cell_angle_beta 92.47(1)
_cell_angle_gamma 90.
_cell_formula_units_Z 4
_cell_length_a 14.608(2)
_cell_length_b 13.054(2)
_cell_length_c 15.887(2)
_cell_volume 3026.7(7)
_diffrn_ambient_temperature 298
_diffrn_radiation_probe x-ray
_diffrn_radiation_type MoK\a
_diffrn_radiation_wavelength 0.71069
_exptl_absorpt_coefficient_mu 2.18
_exptl_crystal_density_diffrn 2.57
_exptl_crystal_F_000 2188
_refine_ls_number_parameters 443
_refine_ls_number_reflns 7011
_refine_ls_R_factor_gt 0.043
_refine_ls_wR_factor_gt 0.044
_cod_data_source_file Acta-Chem-Scand-1991-45-681.cif
_cod_data_source_block 1
_cod_original_sg_symbol_H-M 'P 21/c'
_cod_database_code 1559501

loop_
_space_group_symop_id
_space_group_symop_operation_xyz
1 x,y,z
2 -x,1/2+y,1/2-z
3 -x,-y,-z
4 x,1/2-y,1/2+z

loop_
_atom_site_label
_atom_site_type_symbol
_atom_site_thermal_displace_type
_atom_site_fract_x
_atom_site_fract_y
_atom_site_fract_z
_atom_site_occupancy
_atom_site_U_iso_or_equiv
_atom_site_calc_flag
_atom_site_refinement_flags
_atom_site_disorder_assembly
_atom_site_disorder_group
Mo1 Mo Uiso 0.26463(3) 0.24758(4) 0.38337(3) 1.000 1.220(10) . . . .
Mo2 Mo Uiso 0.25438(3) 0.23480(3) 0.59668(3) 1.000 1.260(10) . . . .
Mo3 Mo Uiso 0.21340(3) 0.47259(4) 0.66980(3) 1.000 1.280(10) . . . .
Mo4 Mo Uiso 0.25999(3) 0.64834(4) 0.49353(3) 1.000 1.400(10) . . . .
Mo5 Mo Uiso 0.26472(3) 0.49529(4) 0.32151(3) 1.000 1.470(10) . . . .
P1 P Uiso 0.37826(9) 0.42735(10) 0.51387(9) 1.000 1.16(3) . . . .
P2 P Uiso 0.12122(9) 0.42105(10) 0.47554(8) 1.000 1.10(3) . . . .
O1 O Uiso 0.1842(3) 0.1546(3) 0.3641(3) 1.000 1.99(10) . . . .
Op1 O Uiso 0.4705(3) 0.3715(3) 0.5391(3) 1.000 1.73(9) . . . .
O2 O Uiso 0.1768(3) 0.1366(3) 0.5976(3) 1.000 2.36(11) . . . .
Op2 O Uiso 0.0330(3) 0.4131(3) 0.4161(3) 1.000 1.83(9) . . . .
O3 O Uiso 0.1246(3) 0.5143(3) 0.7271(3) 1.000 2.09(10) . . . .
Op(12) O Uiso 0.1646(2) 0.3148(3) 0.4792(2) 1.000 1.33(8) . . . .
O4 O Uiso 0.1594(3) 0.7116(3) 0.4694(3) 1.000 2.42(11) . . . .
Op(15) O Uiso 0.3479(3) 0.3979(3) 0.4234(2) 1.000 1.43(8) . . . .
O5 O Uiso 0.1837(4) 0.5500(4) 0.2563(3) 1.000 2.94(12) . . . .
Op(23) O Uiso 0.3086(2) 0.3912(3) 0.5770(2) 1.000 1.26(8) . . . .
Op(3) O Uiso 0.0957(2) 0.4565(3) 0.5619(2) 1.000 1.28(8) . . . .
Op(4) O Uiso 0.3892(3) 0.5428(3) 0.5222(3) 1.000 1.65(9) . . . .
Op(45) O Uiso 0.1858(3) 0.5011(3) 0.4379(2) 1.000 1.46(8) . . . .
O2(1) O Uiso 0.3563(3) 0.2105(3) 0.3286(3) 1.000 1.91(9) . . . .
O2(2) O Uiso 0.3425(3) 0.1948(4) 0.6614(3) 1.000 2.24(10) . . . .
O2(3) O Uiso 0.3050(3) 0.4837(3) 0.7381(3) 1.000 2.12(10) . . . .
O12 O Uiso 0.3122(3) 0.2083(3) 0.4927(2) 1.000 1.45(8) . . . .
O2(4) O Uiso 0.3328(3) 0.7446(3) 0.5215(3) 1.000 2.49(11) . . . .
O2(5) O Uiso 0.3590(3) 0.4865(4) 0.2628(3) 1.000 2.54(11) . . . .
O15 O Uiso 0.2170(2) 0.3590(3) 0.3174(2) 1.000 1.39(8) . . . .
O23 O Uiso 0.1889(2) 0.3277(3) 0.6670(2) 1.000 1.46(8) . . . .
O34 O Uiso 0.2342(3) 0.5912(3) 0.6006(2) 1.000 1.62(9) . . . .
O45 O Uiso 0.3022(3) 0.6180(3) 0.3834(2) 1.000 1.78(9) . . . .
N4 N Uiso -0.0352(4) 0.6832(6) 0.7545(4) 1.000 3.59(17) . . . .
N4' N Uiso 0.1207(12) 0.7124(17) 0.7967(15) 0.28(2) 2.5(6) . . . .
N2(4) N Uiso 0.0147(5) 0.8256(6) 0.8270(5) 1.000 4.9(2) . . . .
N3(4) N Uiso 0.1065(6) 0.7466(7) 0.7265(8) 0.72(2) 3.9(3) . . . .
C4 C Uiso 0.0266(11) 0.7513(14) 0.7663(9) 0.72(2) 2.6(3) . . . .
C4' C Uiso 0.032(2) 0.746(4) 0.797(2) 0.28(2) 2.4(7) . . . .
N1 N Uiso 0.5181(4) 0.9682(5) 0.6533(4) 1.000 3.37(16) . . . .
N2(1) N Uiso 0.4985(4) 0.8702(5) 0.5317(4) 1.000 2.80(14) . . . .
N3(1) N Uiso 0.3776(4) 0.9630(5) 0.5817(4) 1.000 3.17(15) . . . .
C1 C Uiso 0.4652(4) 0.9326(5) 0.5893(4) 1.000 2.37(15) . . . .
N2 N Uiso 0.4703(5) 0.7728(6) 0.7998(4) 1.000 4.28(19) . . . .
N2(2) N Uiso 0.4658(4) 0.6579(5) 0.6882(4) 1.000 3.07(15) . . . .
N3(2) N Uiso 0.3321(4) 0.7301(5) 0.7354(5) 1.000 3.62(17) . . . .
C2 C Uiso 0.4236(5) 0.7208(5) 0.7410(4) 1.000 2.40(15) . . . .
N3 N Uiso 0.0024(4) 0.8243(5) 0.5378(5) 1.000 4.08(19) . . . .
N2(3) N Uiso -0.0016(5) 0.9649(6) 0.6250(4) 1.000 4.5(2) . . . .
N3(3) N Uiso 0.1287(4) 0.9265(5) 0.5557(4) 1.000 3.64(17) . . . .
C3 C Uiso 0.0424(5) 0.9039(6) 0.5735(5) 1.000 2.81(17) . . . .
Ow O Uiso 0.2619(5) 0.9451(5) 0.4154(4) 1.000 5.3(2) . . . .

loop_
_atom_type_symbol
_atom_type_description
_atom_type_scat_dispersion_real
_atom_type_scat_dispersion_imag
_atom_type_scat_source
C C 0.0033 0.0016 ' International Tables Vol C Tables 4.2.6.8 and 6.1.1.4'
Mo Mo -1.6832 0.6857 ' International Tables Vol C Tables 4.2.6.8 and 6.1.1.4'
N N 0.0061 0.0033 ' International Tables Vol C Tables 4.2.6.8 and 6.1.1.4'
O O 0.0106 0.0060 ' International Tables Vol C Tables 4.2.6.8 and 6.1.1.4'
P P 0.1023 0.0942 ' International Tables Vol C Tables 4.2.6.8 and 6.1.1.4'

loop_
_geom_angle_atom_site_label_1
_geom_angle_atom_site_label_2
_geom_angle_atom_site_label_3
_geom_angle
_geom_angle_site_symmetry_1
_geom_angle_site_symmetry_2
_geom_angle_site_symmetry_3
_geom_angle_publ_flag
O1 Mo1 Op(12) 86.49(17) . . . yes
O1 Mo1 Op(15) 166.74(18) . . . yes
O1 Mo1 O2(1) 104.9(2) . . . yes
O1 Mo1 O12 101.1(2) . . . yes
O1 Mo1 O15 102.22(18) . . . yes
Op(12) Mo1 Op(15) 80.94(13) . . . yes
Op(12) Mo1 O2(1) 166.85(17) . . . yes
Op(12) Mo1 O12 73.79(15) . . . yes
Op(12) Mo1 O15 81.22(13) . . . yes
Op(15) Mo1 O2(1) 88.09(17) . . . yes
Op(15) Mo1 O12 79.45(15) . . . yes
Op(15) Mo1 O15 71.83(14) . . . yes
O2(1) Mo1 O12 97.2(2) . . . yes
O2(1) Mo1 O15 102.29(17) . . . yes
O12 Mo1 O15 144.43(16) . . . yes
O2 Mo2 Op(12) 89.59(17) . . . yes
O2 Mo2 Op(23) 158.70(17) . . . yes
O2 Mo2 O2(2) 104.5(2) . . . yes
O2 Mo2 O12 100.9(2) . . . yes
O2 Mo2 O23 96.94(18) . . . yes
Op(12) Mo2 Op(23) 71.63(12) . . . yes
Op(12) Mo2 O2(2) 162.69(18) . . . yes
Op(12) Mo2 O12 70.39(14) . . . yes
Op(12) Mo2 O23 84.91(13) . . . yes
Op(23) Mo2 O2(2) 95.89(19) . . . yes
Op(23) Mo2 O12 82.61(15) . . . yes
Op(23) Mo2 O23 72.06(13) . . . yes
O2(2) Mo2 O12 96.7(2) . . . yes
O2(2) Mo2 O23 102.99(19) . . . yes
O12 Mo2 O23 149.20(16) . . . yes
O3 Mo3 Op(23) 166.66(17) . . . yes
O3 Mo3 Op(3) 82.55(17) . . . yes
O3 Mo3 O2(3) 103.2(2) . . . yes
O3 Mo3 O23 100.43(16) . . . yes
O3 Mo3 O34 100.95(19) . . . yes
Op(23) Mo3 Op(3) 86.35(11) . . . yes
Op(23) Mo3 O2(3) 88.15(17) . . . yes
Op(23) Mo3 O23 69.65(13) . . . yes
Op(23) Mo3 O34 83.82(15) . . . yes
Op(3) Mo3 O2(3) 173.89(17) . . . yes
Op(3) Mo3 O23 76.66(13) . . . yes
Op(3) Mo3 O34 77.73(15) . . . yes
O2(3) Mo3 O23 103.89(16) . . . yes
O2(3) Mo3 O34 99.03(19) . . . yes
O23 Mo3 O34 143.95(14) . . . yes
O4 Mo4 Op(4) 173.11(17) . . . yes
O4 Mo4 Op(45) 86.17(17) . . . yes
O4 Mo4 O2(4) 102.9(2) . . . yes
O4 Mo4 O34 100.8(2) . . . yes
O4 Mo4 O45 101.6(2) . . . yes
Op(4) Mo4 Op(45) 86.99(14) . . . yes
Op(4) Mo4 O2(4) 83.96(17) . . . yes
Op(4) Mo4 O34 77.72(17) . . . yes
Op(4) Mo4 O45 76.73(17) . . . yes
Op(45) Mo4 O2(4) 167.43(18) . . . yes
Op(45) Mo4 O34 84.86(14) . . . yes
Op(45) Mo4 O45 69.59(15) . . . yes
O2(4) Mo4 O34 101.7(2) . . . yes
O2(4) Mo4 O45 99.8(2) . . . yes
O34 Mo4 O45 144.49(17) . . . yes
Op(15) Mo5 O5 166.6(2) . . . yes
Op(15) Mo5 Op(45) 73.57(14) . . . yes
Op(15) Mo5 O2(5) 86.24(19) . . . yes
Op(15) Mo5 O15 72.39(14) . . . yes
Op(15) Mo5 O45 88.37(14) . . . yes
O5 Mo5 Op(45) 96.9(2) . . . yes
O5 Mo5 O2(5) 104.7(2) . . . yes
O5 Mo5 O15 97.3(2) . . . yes
O5 Mo5 O45 97.8(2) . . . yes
Op(45) Mo5 O2(5) 156.98(19) . . . yes
Op(45) Mo5 O15 81.87(14) . . . yes
Op(45) Mo5 O45 72.31(15) . . . yes
O2(5) Mo5 O15 102.8(2) . . . yes
O2(5) Mo5 O45 96.7(2) . . . yes
O15 Mo5 O45 151.41(14) . . . yes
Op1 P1 Op(15) 109.5(2) . . . yes
Op1 P1 Op(23) 106.1(2) . . . yes
Op1 P1 Op(4) 110.6(2) . . . yes
Op(15) P1 Op(23) 111.2(2) . . . yes
Op(15) P1 Op(4) 110.8(2) . . . yes
Op(23) P1 Op(4) 108.6(2) . . . yes
Op2 P2 Op(12) 107.0(2) . . . yes
Op2 P2 Op(3) 109.8(2) . . . yes
Op2 P2 Op(45) 108.1(2) . . . yes
Op(12) P2 Op(3) 111.3(2) . . . yes
Op(12) P2 Op(45) 111.7(2) . . . yes
Op(3) P2 Op(45) 108.9(2) . . . yes
Mo1 Op(12) Mo2 90.40(11) . . . yes
Mo1 Op(12) P2 126.13(19) . . . yes
Mo2 Op(12) P2 128.35(19) . . . yes
Mo1 Op(15) Mo5 91.08(13) . . . yes
Mo1 Op(15) P1 125.5(2) . . . yes
Mo5 Op(15) P1 128.9(2) . . . yes
Mo2 Op(23) Mo3 95.98(12) . . . yes
Mo2 Op(23) P1 128.8(2) . . . yes
Mo3 Op(23) P1 134.9(2) . . . yes
Mo3 Op(3) P2 118.80(17) . . . yes
Mo4 Op(4) P1 118.7(2) . . . yes
Mo4 Op(45) Mo5 95.34(15) . . . yes
Mo4 Op(45) P2 133.16(19) . . . yes
Mo5 Op(45) P2 130.3(2) . . . yes
Mo1 O12 Mo2 125.3(2) . . . yes
Mo1 O15 Mo5 124.58(16) . . . yes
Mo2 O23 Mo3 122.30(17) . . . yes
Mo3 O34 Mo4 149.6(2) . . . yes
Mo4 O45 Mo5 122.4(2) . . . yes
N4 C4 N2(4) 118.8(12) . . . yes
N4 C4 N3(4) 121.3(14) . . . yes
N2(4) C4 N3(4) 119.6(13) . . . yes
N4 C4' N2(4) 123(2) . . . yes
N4 C4' N4' 117(3) . . . yes
N4' C4' N2(4) 120(3) . . . yes
N1 C1 N2(1) 121.3(6) . . . yes
N1 C1 N3(1) 119.0(6) . . . yes
N2(1) C1 N3(1) 119.6(6) . . . yes
N2 C2 N2(2) 121.3(7) . . . yes
N2 C2 N3(2) 118.9(7) . . . yes
N2(2) C2 N3(2) 119.8(6) . . . yes
N3 C3 N2(3) 121.6(7) . . . yes
N3 C3 N3(3) 119.4(7) . . . yes
N2(3) C3 N3(3) 119.0(7) . . . yes

loop_
_geom_bond_atom_site_label_1
_geom_bond_atom_site_label_2
_geom_bond_distance
_geom_bond_site_symmetry_1
_geom_bond_site_symmetry_2
_geom_bond_publ_flag
Mo1 O1 1.708(4) . . yes
Mo1 Op(12) 2.327(3) . . yes
Mo1 Op(15) 2.381(4) . . yes
Mo1 O2(1) 1.699(4) . . yes
Mo1 O12 1.913(3) . . yes
Mo1 O15 1.907(4) . . yes
Mo2 O2 1.712(4) . . yes
Mo2 Op(12) 2.466(3) . . yes
Mo2 Op(23) 2.217(4) . . yes
Mo2 O2(2) 1.695(5) . . yes
Mo2 O12 1.919(4) . . yes
Mo2 O23 1.930(3) . . yes
Mo3 O3 1.706(4) . . yes
Mo3 Op(23) 2.327(3) . . yes
Mo3 Op(3) 2.384(3) . . yes
Mo3 O2(3) 1.692(5) . . yes
Mo3 O23 1.925(4) . . yes
Mo3 O34 1.931(4) . . yes
Mo4 O4 1.715(4) . . yes
Mo4 Op(4) 2.365(4) . . yes
Mo4 Op(45) 2.360(4) . . yes
Mo4 O2(4) 1.693(4) . . yes
Mo4 O34 1.910(3) . . yes
Mo4 O45 1.921(3) . . yes
Mo5 Op(15) 2.355(4) . . yes
Mo5 O5 1.697(5) . . yes
Mo5 Op(45) 2.222(4) . . yes
Mo5 O2(5) 1.700(5) . . yes
Mo5 O15 1.911(4) . . yes
Mo5 O45 1.946(4) . . yes
P1 Op1 1.569(5) . . yes
P1 Op(15) 1.535(4) . . yes
P1 Op(23) 1.534(3) . . yes
P1 Op(4) 1.521(4) . . yes
P2 Op2 1.568(5) . . yes
P2 Op(12) 1.525(4) . . yes
P2 Op(3) 1.510(3) . . yes
P2 Op(45) 1.545(4) . . yes
N4 C4 1.275(19) . . yes
N4 C4' 1.43(4) . . yes
N4' C4' 1.37(4) . . yes
N2(4) C4' 1.18(5) . . yes
N2(4) C4 1.384(18) . . yes
N3(4) C4 1.353(19) . . yes
N1 C1 1.334(9) . . yes
N2(1) C1 1.333(9) . . yes
N3(1) C1 1.340(8) . . yes
N2 C2 1.321(10) . . yes
N2(2) C2 1.343(9) . . yes
N3(2) C2 1.341(9) . . yes
N3 C3 1.309(10) . . yes
N2(3) C3 1.327(11) . . yes
N3(3) C3 1.337(9) . . yes

loop_
_geom_torsion_atom_site_label_1
_geom_torsion_atom_site_label_2
_geom_torsion_atom_site_label_3
_geom_torsion_atom_site_label_4
_geom_torsion
_geom_torsion_site_symmetry_1
_geom_torsion_site_symmetry_2
_geom_torsion_site_symmetry_3
_geom_torsion_site_symmetry_4
_geom_torsion_publ_flag
O1 Mo1 Op(12) Mo2 100.07(17) . . . . no
O1 Mo1 Op(12) P2 -119.3(3) . . . . no
Op(15) Mo1 Op(12) Mo2 -84.13(12) . . . . no
Op(15) Mo1 Op(12) P2 56.5(2) . . . . no
O12 Mo1 Op(12) Mo2 -2.57(14) . . . . no
O12 Mo1 Op(12) P2 138.1(3) . . . . no
O15 Mo1 Op(12) Mo2 -156.99(14) . . . . no
O15 Mo1 Op(12) P2 -16.3(2) . . . . no
Op(12) Mo1 Op(15) Mo5 -85.88(13) . . . . no
Op(12) Mo1 Op(15) P1 55.9(3) . . . . no
O2(1) Mo1 Op(15) Mo5 101.38(18) . . . . no
O2(1) Mo1 Op(15) P1 -116.9(3) . . . . no
O12 Mo1 Op(15) Mo5 -160.94(17) . . . . no
O12 Mo1 Op(15) P1 -19.2(3) . . . . no
O15 Mo1 Op(15) Mo5 -2.22(12) . . . . no
O15 Mo1 Op(15) P1 139.5(3) . . . . no
O1 Mo1 O12 Mo2 -79.0(3) . . . . no
Op(12) Mo1 O12 Mo2 4.0(2) . . . . no
Op(15) Mo1 O12 Mo2 87.6(3) . . . . no
O2(1) Mo1 O12 Mo2 174.3(3) . . . . no
O15 Mo1 O12 Mo2 51.2(4) . . . . no
O1 Mo1 O15 Mo5 171.0(2) . . . . no
Op(12) Mo1 O15 Mo5 86.6(2) . . . . no
Op(15) Mo1 O15 Mo5 3.32(18) . . . . no
O2(1) Mo1 O15 Mo5 -80.5(2) . . . . no
O12 Mo1 O15 Mo5 41.1(4) . . . . no
O2 Mo2 Op(12) Mo1 -99.09(18) . . . . no
O2 Mo2 Op(12) P2 121.7(3) . . . . no
Op(23) Mo2 Op(12) Mo1 91.15(13) . . . . no
Op(23) Mo2 Op(12) P2 -48.1(2) . . . . no
O12 Mo2 Op(12) Mo1 2.61(14) . . . . no
O12 Mo2 Op(12) P2 -136.6(3) . . . . no
O23 Mo2 Op(12) Mo1 163.91(14) . . . . no
O23 Mo2 Op(12) P2 24.7(2) . . . . no
O2 Mo2 Op(23) Mo3 61.1(5) . . . . no
O2 Mo2 Op(23) P1 -113.0(5) . . . . no
Op(12) Mo2 Op(23) Mo3 90.37(12) . . . . no
Op(12) Mo2 Op(23) P1 -83.7(2) . . . . no
O2(2) Mo2 Op(23) Mo3 -101.94(18) . . . . no
O2(2) Mo2 Op(23) P1 84.0(3) . . . . no
O12 Mo2 Op(23) Mo3 162.10(16) . . . . no
O12 Mo2 Op(23) P1 -12.0(2) . . . . no
O23 Mo2 Op(23) Mo3 -0.16(12) . . . . no
O23 Mo2 Op(23) P1 -174.2(3) . . . . no
O2 Mo2 O12 Mo1 81.8(3) . . . . no
Op(12) Mo2 O12 Mo1 -3.9(2) . . . . no
Op(23) Mo2 O12 Mo1 -77.0(2) . . . . no
O2(2) Mo2 O12 Mo1 -172.1(3) . . . . no
O23 Mo2 O12 Mo1 -42.5(5) . . . . no
O2 Mo2 O23 Mo3 -161.1(2) . . . . no
Op(12) Mo2 O23 Mo3 -72.09(19) . . . . no
Op(23) Mo2 O23 Mo3 0.23(16) . . . . no
O2(2) Mo2 O23 Mo3 92.3(2) . . . . no
O12 Mo2 O23 Mo3 -36.0(4) . . . . no
Op(3) Mo3 Op(23) Mo2 -76.95(13) . . . . no
Op(3) Mo3 Op(23) P1 96.5(3) . . . . no
O2(3) Mo3 Op(23) Mo2 105.72(17) . . . . no
O2(3) Mo3 Op(23) P1 -80.8(3) . . . . no
O23 Mo3 Op(23) Mo2 0.16(12) . . . . no
O23 Mo3 Op(23) P1 173.6(3) . . . . no
O34 Mo3 Op(23) Mo2 -154.99(15) . . . . no
O34 Mo3 Op(23) P1 18.5(3) . . . . no
O3 Mo3 Op(3) P2 178.1(3) . . . . no
Op(23) Mo3 Op(3) P2 -9.4(2) . . . . no
O23 Mo3 Op(3) P2 -79.3(2) . . . . no
O34 Mo3 Op(3) P2 75.1(2) . . . . no
O3 Mo3 O23 Mo2 170.5(2) . . . . no
Op(23) Mo3 O23 Mo2 -0.22(16) . . . . no
Op(3) Mo3 O23 Mo2 90.82(19) . . . . no
O2(3) Mo3 O23 Mo2 -82.9(2) . . . . no
O34 Mo3 O23 Mo2 45.0(3) . . . . no
O3 Mo3 O34 Mo4 -138.2(5) . . . . no
Op(23) Mo3 O34 Mo4 29.2(5) . . . . no
Op(3) Mo3 O34 Mo4 -58.4(5) . . . . no
O2(3) Mo3 O34 Mo4 116.3(5) . . . . no
O23 Mo3 O34 Mo4 -12.9(7) . . . . no
Op(45) Mo4 Op(4) P1 -11.1(3) . . . . no
O2(4) Mo4 Op(4) P1 177.7(3) . . . . no
O34 Mo4 Op(4) P1 74.3(3) . . . . no
O45 Mo4 Op(4) P1 -80.8(3) . . . . no
O4 Mo4 Op(45) Mo5 108.00(19) . . . . no
O4 Mo4 Op(45) P2 -84.2(4) . . . . no
Op(4) Mo4 Op(45) Mo5 -72.86(16) . . . . no
Op(4) Mo4 Op(45) P2 95.0(3) . . . . no
O34 Mo4 Op(45) Mo5 -150.79(18) . . . . no
O34 Mo4 Op(45) P2 17.0(3) . . . . no
O45 Mo4 Op(45) Mo5 4.11(15) . . . . no
O45 Mo4 Op(45) P2 171.9(4) . . . . no
O4 Mo4 O34 Mo3 113.4(5) . . . . no
Op(4) Mo4 O34 Mo3 -59.7(5) . . . . no
Op(45) Mo4 O34 Mo3 28.3(5) . . . . no
O2(4) Mo4 O34 Mo3 -140.8(5) . . . . no
O45 Mo4 O34 Mo3 -14.9(7) . . . . no
O4 Mo4 O45 Mo5 -87.0(3) . . . . no
Op(4) Mo4 O45 Mo5 86.2(2) . . . . no
Op(45) Mo4 O45 Mo5 -5.5(2) . . . . no
O2(4) Mo4 O45 Mo5 167.6(2) . . . . no
O34 Mo4 O45 Mo5 41.2(4) . . . . no
Op(45) Mo5 Op(15) Mo1 88.70(15) . . . . no
Op(45) Mo5 Op(15) P1 -50.9(3) . . . . no
O2(5) Mo5 Op(15) Mo1 -102.5(2) . . . . no
O2(5) Mo5 Op(15) P1 117.9(3) . . . . no
O15 Mo5 Op(15) Mo1 2.20(12) . . . . no
O15 Mo5 Op(15) P1 -137.4(3) . . . . no
O45 Mo5 Op(15) Mo1 160.74(16) . . . . no
O45 Mo5 Op(15) P1 21.2(3) . . . . no
Op(15) Mo5 Op(45) Mo4 89.61(15) . . . . no
Op(15) Mo5 Op(45) P2 -78.8(3) . . . . no
O5 Mo5 Op(45) Mo4 -100.0(2) . . . . no
O5 Mo5 Op(45) P2 91.6(3) . . . . no
O2(5) Mo5 Op(45) Mo4 59.9(5) . . . . no
O2(5) Mo5 Op(45) P2 -108.4(6) . . . . no
O15 Mo5 Op(45) Mo4 163.56(15) . . . . no
O15 Mo5 Op(45) P2 -4.8(3) . . . . no
O45 Mo5 Op(45) Mo4 -3.99(15) . . . . no
O45 Mo5 Op(45) P2 -172.4(3) . . . . no
Op(15) Mo5 O15 Mo1 -3.34(18) . . . . no
O5 Mo5 O15 Mo1 -174.6(2) . . . . no
Op(45) Mo5 O15 Mo1 -78.6(2) . . . . no
O2(5) Mo5 O15 Mo1 78.5(2) . . . . no
O45 Mo5 O15 Mo1 -53.2(4) . . . . no
Op(15) Mo5 O45 Mo4 -67.5(2) . . . . no
O5 Mo5 O45 Mo4 100.6(3) . . . . no
Op(45) Mo5 O45 Mo4 5.8(2) . . . . no
O2(5) Mo5 O45 Mo4 -153.5(3) . . . . no
O15 Mo5 O45 Mo4 -20.7(5) . . . . no
Op1 P1 Op(15) Mo1 83.7(3) . . . . no
Op1 P1 Op(15) Mo5 -149.1(3) . . . . no
Op(23) P1 Op(15) Mo1 -33.2(3) . . . . no
Op(23) P1 Op(15) Mo5 94.0(3) . . . . no
Op(4) P1 Op(15) Mo1 -154.1(3) . . . . no
Op(4) P1 Op(15) Mo5 -26.8(4) . . . . no
Op1 P1 Op(23) Mo2 -63.9(3) . . . . no
Op1 P1 Op(23) Mo3 124.5(3) . . . . no
Op(15) P1 Op(23) Mo2 55.0(3) . . . . no
Op(15) P1 Op(23) Mo3 -116.6(3) . . . . no
Op(4) P1 Op(23) Mo2 177.2(2) . . . . no
Op(4) P1 Op(23) Mo3 5.5(3) . . . . no
Op1 P1 Op(4) Mo4 -177.7(2) . . . . no
Op(15) P1 Op(4) Mo4 60.7(3) . . . . no
Op(23) P1 Op(4) Mo4 -61.7(3) . . . . no
Op2 P2 Op(12) Mo1 84.9(3) . . . . no
Op2 P2 Op(12) Mo2 -149.0(2) . . . . no
Op(3) P2 Op(12) Mo1 -155.1(2) . . . . no
Op(3) P2 Op(12) Mo2 -29.1(3) . . . . no
Op(45) P2 Op(12) Mo1 -33.3(3) . . . . no
Op(45) P2 Op(12) Mo2 92.8(2) . . . . no
Op2 P2 Op(3) Mo3 178.3(2) . . . . no
Op(12) P2 Op(3) Mo3 60.1(3) . . . . no
Op(45) P2 Op(3) Mo3 -63.5(3) . . . . no
Op2 P2 Op(45) Mo4 127.2(3) . . . . no
Op2 P2 Op(45) Mo5 -68.8(3) . . . . no
Op(12) P2 Op(45) Mo4 -115.3(3) . . . . no
Op(12) P2 Op(45) Mo5 48.7(3) . . . . no
Op(3) P2 Op(45) Mo4 7.9(4) . . . . no
Op(3) P2 Op(45) Mo5 171.9(2) . . . . no
